data_4033580
loop_
_publ_author_name
'Ill\'an-Cabeza, Nuria A'
'Jim\'enez-Pulido, Sonia B'
'Mart\'inez-Martos, Jos\'e M'
'Ram\'irez-Exp\'osito, Mar\'ia J'
'Moreno-Carretero, Miguel N'

_publ_section_title
;
 New 2,6-bis-[uracil-imino] ethylpyridine complexes containing the CdN(6)
 core: Synthesis, crystal structures, luminescent properties and
 antiproliferative activity against C6 glioma cells.
;
_journal_issue 8
_journal_name_full 'Journal of inorganic biochemistry'
_journal_page_first 1176
_journal_page_last 1184
_journal_paper_doi 10.1016/j.jinorgbio.2009.06.007
_journal_volume 103
_journal_year 2009
_chemical_formula_moiety 'C42 H50 Cd N18 O8, 2(N O3), 4(C2 H3 N)'
_chemical_formula_sum 'C45 H62 Cd2 Cl4 N18 O11'
_chemical_formula_weight 1397.73
_chemical_name_systematic
;
 ?
;
_space_group_IT_number 14
_symmetry_cell_setting monoclinic
_symmetry_space_group_name_Hall '-P 2ybc'
_symmetry_space_group_name_H-M 'P 1 21/c 1'
_atom_sites_solution_hydrogens geom
_atom_sites_solution_primary direct
_atom_sites_solution_secondary difmap
_audit_creation_method SHELXL-97
_cell_angle_alpha 90
_cell_angle_beta 113.835(10)
_cell_angle_gamma 90
_cell_formula_units_Z 4
_cell_length_a 23.247(4)
_cell_length_b 10.2318(8)
_cell_length_c 26.386(5)
_cell_measurement_temperature 120(2)
_cell_volume 5740.9(16)
_computing_structure_refinement 'SHELXL-97 (Sheldrick, 1997)'
_diffrn_ambient_temperature 120(2)
_diffrn_measured_fraction_theta_full 0.994
_diffrn_measured_fraction_theta_max 0.994
_diffrn_measurement_device_type KappaCCD
_diffrn_measurement_method 'CCD images, thick slices'
_diffrn_radiation_monochromator graphite
_diffrn_radiation_source 'fine-focus sealed tube'
_diffrn_radiation_type MoK\a
_diffrn_radiation_wavelength 0.71073
_diffrn_reflns_av_R_equivalents 0.0380
_diffrn_reflns_av_sigmaI/netI 0.0239
_diffrn_reflns_limit_h_max 30
_diffrn_reflns_limit_h_min -30
_diffrn_reflns_limit_k_max 13
_diffrn_reflns_limit_k_min -13
_diffrn_reflns_limit_l_max 34
_diffrn_reflns_limit_l_min -34
_diffrn_reflns_number 90350
_diffrn_reflns_theta_full 27.50
_diffrn_reflns_theta_max 27.50
_diffrn_reflns_theta_min 3.83
_exptl_absorpt_coefficient_mu 0.999
_exptl_absorpt_correction_T_max 0.8329
_exptl_absorpt_correction_T_min 0.4947
_exptl_absorpt_correction_type multi-scan
_exptl_absorpt_process_details 'SADABS, 2.10, 2003'
_exptl_crystal_colour red
_exptl_crystal_density_diffrn 1.617
_exptl_crystal_density_method 'not measured'
_exptl_crystal_description prism
_exptl_crystal_F_000 2840
_exptl_crystal_size_max 0.82
_exptl_crystal_size_mid 0.53
_exptl_crystal_size_min 0.19
_refine_diff_density_max 2.660
_refine_diff_density_min -1.460
_refine_diff_density_rms 0.106
_refine_ls_extinction_method none
_refine_ls_goodness_of_fit_ref 1.146
_refine_ls_hydrogen_treatment mixed
_refine_ls_matrix_type full
_refine_ls_number_parameters 786
_refine_ls_number_reflns 13115
_refine_ls_number_restraints 0
_refine_ls_restrained_S_all 1.146
_refine_ls_R_factor_all 0.0521
_refine_ls_R_factor_gt 0.0401
_refine_ls_shift/su_max 0.002
_refine_ls_shift/su_mean 0.000
_refine_ls_structure_factor_coef Fsqd
_refine_ls_weighting_details 'calc w=1/[\s^2^(Fo^2^)+(0.0276P)^2^+21.2828P] where P=(Fo^2^+2Fc^2^)/3'
_refine_ls_weighting_scheme calc
_refine_ls_wR_factor_gt 0.0936
_refine_ls_wR_factor_ref 0.1018
_reflns_number_gt 11229
_reflns_number_total 13115
_reflns_threshold_expression >2sigma(I)
_cod_data_source_file CdDAPDAAU-CdCl4.cif
_cod_data_source_block import
_cod_depositor_comments
;
The following automatic conversions were performed:

'_symmetry_cell_setting' value 'Monoclinic' changed to 'monoclinic'
according to the built-in table from CIF Core dictionary named
'cif_core.dic' version 2.4.1 from 2010-06-29.

'_exptl_absorpt_correction_type' value 'Multi-scan' changed to
'multi-scan' according to the built-in table from CIF Core dictionary
named 'cif_core.dic' version 2.4.1 from 2010-06-29.

Automatic conversion script
Id: cif_fix_values 5642 2017-10-24 12:04:52Z antanas 
;
_cod_original_cell_volume 5740.9(15)
_cod_original_sg_symbol_H-M 'P 21/c'
_cod_database_code 4033580

loop_
_symmetry_equiv_pos_as_xyz
'x, y, z'
'-x, y+1/2, -z+1/2'
'-x, -y, -z'
'x, -y-1/2, z-1/2'

loop_
_atom_site_label
_atom_site_type_symbol
_atom_site_fract_x
_atom_site_fract_y
_atom_site_fract_z
_atom_site_U_iso_or_equiv
_atom_site_adp_type
_atom_site_occupancy
_atom_site_symmetry_multiplicity
_atom_site_calc_flag
_atom_site_refinement_flags
_atom_site_disorder_assembly
_atom_site_disorder_group
O4E O 0.04428(12) 0.4572(3) 0.22547(13) 0.0353(7) Uani 1 1 d . . .
N5E N 0.13454(13) 0.6532(3) 0.22825(12) 0.0212(6) Uani 1 1 d . . .
N6E N 0.15599(16) 0.8426(3) 0.30669(14) 0.0268(7) Uani 1 1 d . . .
N3E N 0.03376(14) 0.5509(3) 0.30013(15) 0.0300(7) Uani 1 1 d . . .
N1E N 0.08599(14) 0.7453(3) 0.33942(13) 0.0248(6) Uani 1 1 d . . .
C5E C 0.09787(16) 0.6555(3) 0.25998(15) 0.0230(7) Uani 1 1 d . . .
C6E C 0.11382(16) 0.7480(3) 0.30194(15) 0.0224(7) Uani 1 1 d . . .
C1E C 0.0936(2) 0.8550(4) 0.37764(17) 0.0306(8) Uani 1 1 d . . .
H12E H 0.0707 0.8360 0.4009 0.046 Uiso 1 1 calc R . .
H11E H 0.0767 0.9349 0.3563 0.046 Uiso 1 1 calc R . .
H13E H 0.1383 0.8673 0.4012 0.046 Uiso 1 1 calc R . .
C4E C 0.05701(16) 0.5487(4) 0.25809(17) 0.0281(8) Uani 1 1 d . . .
C2E C 0.04640(17) 0.6441(4) 0.34021(17) 0.0289(8) Uani 1 1 d . . .
O2E O 0.02370(13) 0.6398(3) 0.37495(13) 0.0383(7) Uani 1 1 d . . .
C3E C -0.00661(19) 0.4416(4) 0.3016(2) 0.0432(11) Uani 1 1 d . . .
H33E H -0.0124 0.3812 0.2711 0.065 Uiso 1 1 calc R . .
H32E H -0.0476 0.4753 0.2978 0.065 Uiso 1 1 calc R . .
H31E H 0.0132 0.3953 0.3370 0.065 Uiso 1 1 calc R . .
O1M O 0.43415(15) 0.7683(3) 0.13252(13) 0.0373(7) Uani 1 1 d . . .
C1M C 0.4902(2) 0.7330(6) 0.1786(2) 0.0476(12) Uani 1 1 d . . .
H13M H 0.5260 0.7382 0.1680 0.071 Uiso 1 1 calc R . .
H11M H 0.4862 0.6435 0.1900 0.071 Uiso 1 1 calc R . .
H12M H 0.4969 0.7931 0.2094 0.071 Uiso 1 1 calc R . .
O2M O 0.2815(3) 0.2272(5) 0.1526(2) 0.0939(17) Uani 1 1 d . . .
H2M H 0.2801 0.2480 0.1213 0.141 Uiso 1 1 calc R . .
C2M C 0.2213(4) 0.2575(6) 0.1552(4) 0.112(4) Uani 1 1 d . . .
H22M H 0.2285 0.2829 0.1931 0.167 Uiso 1 1 calc R . .
H21M H 0.1941 0.1802 0.1444 0.167 Uiso 1 1 calc R . .
H23M H 0.2011 0.3297 0.1298 0.167 Uiso 1 1 calc R . .
O3M O 0.0223(3) 0.7474(8) -0.0223(2) 0.124(2) Uani 1 1 d . . .
H3M H 0.0226 0.7854 -0.0504 0.187 Uiso 1 1 calc R . .
C3M C -0.0421(4) 0.6747(8) -0.0380(4) 0.139(5) Uani 1 1 d . . .
H31M H -0.0345 0.5813 -0.0299 0.209 Uiso 1 1 calc R . .
H33M H -0.0681 0.6866 -0.0776 0.209 Uiso 1 1 calc R . .
H32M H -0.0641 0.7108 -0.0163 0.209 Uiso 1 1 calc R . .
H5D H 0.2762(19) 0.567(4) 0.0941(17) 0.022(10) Uiso 1 1 d . . .
H62C H 0.3658(17) 0.816(4) 0.2126(17) 0.013(9) Uiso 1 1 d . . .
H61B H 0.1834(17) 0.497(4) 0.4578(16) 0.007(9) Uiso 1 1 d . . .
H3A H 0.4108(19) 0.673(4) 0.4795(18) 0.027(11) Uiso 1 1 d . . .
H5A H 0.4364(18) 0.958(4) 0.3840(16) 0.020(10) Uiso 1 1 d . . .
H62E H 0.163(2) 0.862(4) 0.2790(19) 0.027(11) Uiso 1 1 d . . .
H61C H 0.365(2) 0.844(5) 0.159(2) 0.042(14) Uiso 1 1 d . . .
H3D H 0.095(2) 0.644(4) 0.0632(18) 0.032(11) Uiso 1 1 d . . .
H62B H 0.2111(19) 0.592(4) 0.4367(16) 0.019(10) Uiso 1 1 d . . .
H61F H 0.3459(18) 0.299(4) 0.3576(17) 0.019(10) Uiso 1 1 d . . .
H4A H 0.473(2) 0.854(4) 0.4684(17) 0.026(10) Uiso 1 1 d . . .
H62F H 0.311(2) 0.367(4) 0.303(2) 0.033(12) Uiso 1 1 d . . .
H61E H 0.169(2) 0.891(5) 0.334(2) 0.038(13) Uiso 1 1 d . . .
H4D H 0.173(2) 0.618(5) 0.030(2) 0.052(15) Uiso 1 1 d . . .
H1M H 0.423(3) 0.714(6) 0.107(2) 0.058(18) Uiso 1 1 d . . .
Cd1 Cd 0.245230(10) 0.64315(2) 0.276186(9) 0.01513(6) Uani 1 1 d . . .
Cd2 Cd 0.316653(12) 1.03027(2) 0.486936(10) 0.02173(7) Uani 1 1 d . . .
Cl1 Cl 0.42519(4) 0.97528(9) 0.55374(4) 0.0312(2) Uani 1 1 d . . .
Cl2 Cl 0.30031(5) 1.11962(10) 0.39525(4) 0.0379(2) Uani 1 1 d . . .
Cl4 Cl 0.25831(4) 0.82080(9) 0.47153(4) 0.0315(2) Uani 1 1 d . . .
Cl3 Cl 0.27586(5) 1.19416(10) 0.53263(5) 0.0384(2) Uani 1 1 d . . .
O4C O 0.15738(11) 0.9252(2) 0.20162(10) 0.0225(5) Uani 1 1 d . . .
N6F N 0.34648(14) 0.3489(3) 0.33260(13) 0.0205(6) Uani 1 1 d . . .
O4B O 0.21218(11) 0.3954(2) 0.27170(9) 0.0201(5) Uani 1 1 d . . .
O2B O 0.09266(14) 0.1520(3) 0.33737(13) 0.0370(7) Uani 1 1 d . . .
C3B C 0.1309(2) 0.1941(4) 0.25326(17) 0.0320(9) Uani 1 1 d . . .
H31B H 0.1510 0.2264 0.2294 0.048 Uiso 1 1 calc R . .
H32B H 0.0851 0.1983 0.2332 0.048 Uiso 1 1 calc R . .
H33B H 0.1436 0.1033 0.2638 0.048 Uiso 1 1 calc R . .
N5C N 0.28266(13) 0.8519(3) 0.25278(11) 0.0167(5) Uani 1 1 d . . .
N5B N 0.25241(12) 0.5558(3) 0.36066(11) 0.0156(5) Uani 1 1 d . . .
N3C N 0.16252(13) 0.9542(3) 0.11766(12) 0.0199(6) Uani 1 1 d . . .
O2C O 0.16879(12) 0.9896(3) 0.03484(10) 0.0286(6) Uani 1 1 d . . .
O4F O 0.43646(11) 0.7117(2) 0.28081(10) 0.0248(5) Uani 1 1 d . . .
N6C N 0.34914(14) 0.8541(3) 0.18129(13) 0.0225(6) Uani 1 1 d . . .
C2C C 0.19536(16) 0.9603(3) 0.08442(14) 0.0200(6) Uani 1 1 d . . .
N6B N 0.18789(14) 0.5220(3) 0.43431(12) 0.0206(6) Uani 1 1 d . . .
N1C N 0.25897(13) 0.9328(3) 0.10882(11) 0.0191(6) Uani 1 1 d . . .
N1A N 0.32517(12) 0.7450(3) 0.35252(11) 0.0169(5) Uani 1 1 d . . .
N1B N 0.14299(13) 0.3302(3) 0.38733(12) 0.0192(6) Uani 1 1 d . . .
O2F O 0.54292(13) 0.5055(3) 0.44644(11) 0.0357(7) Uani 1 1 d . . .
C6B C 0.18198(14) 0.4366(3) 0.39403(13) 0.0167(6) Uani 1 1 d . . .
C4B C 0.19237(14) 0.3766(3) 0.30854(13) 0.0177(6) Uani 1 1 d . . .
N3F N 0.49182(14) 0.6037(3) 0.36235(12) 0.0244(6) Uani 1 1 d . . .
C22A C 0.32710(15) 0.4902(3) 0.45489(13) 0.0212(7) Uani 1 1 d . . .
H22A H 0.2960 0.4219 0.4512 0.032 Uiso 1 1 calc R . .
H23A H 0.3336 0.5440 0.4875 0.032 Uiso 1 1 calc R . .
H21A H 0.3670 0.4496 0.4592 0.032 Uiso 1 1 calc R . .
N1F N 0.44731(13) 0.4250(3) 0.38986(12) 0.0222(6) Uani 1 1 d . . .
C2B C 0.12720(16) 0.2459(3) 0.34259(15) 0.0221(7) Uani 1 1 d . . .
N5F N 0.32994(12) 0.5465(3) 0.25728(11) 0.0163(5) Uani 1 1 d . . .
C6A C 0.35779(15) 0.8460(3) 0.34584(13) 0.0175(6) Uani 1 1 d . . .
C3A C 0.39933(15) 0.7215(4) 0.44649(13) 0.0205(7) Uani 1 1 d . . .
C2F C 0.49699(17) 0.5119(4) 0.40216(15) 0.0254(7) Uani 1 1 d . . .
C4C C 0.19049(16) 0.9258(3) 0.17449(14) 0.0182(6) Uani 1 1 d . . .
C6C C 0.28925(16) 0.8943(3) 0.16382(13) 0.0182(6) Uani 1 1 d . . .
C5D C 0.24557(19) 0.5812(4) 0.10664(14) 0.0258(7) Uani 1 1 d . . .
C5C C 0.25606(15) 0.8983(3) 0.19712(13) 0.0170(6) Uani 1 1 d . . .
C6D C 0.25956(16) 0.5753(3) 0.16341(13) 0.0190(6) Uani 1 1 d . . .
C6F C 0.39321(15) 0.4335(3) 0.34134(13) 0.0186(6) Uani 1 1 d . . .
C21A C 0.30372(15) 0.5742(3) 0.40419(13) 0.0165(6) Uani 1 1 d . . .
C5F C 0.38980(15) 0.5266(3) 0.30216(13) 0.0187(6) Uani 1 1 d . . .
C61D C 0.32407(16) 0.5427(3) 0.20644(13) 0.0183(6) Uani 1 1 d . . .
C2A C 0.34433(15) 0.6844(3) 0.40140(13) 0.0163(6) Uani 1 1 d . . .
N3B N 0.15044(13) 0.2756(3) 0.30352(12) 0.0204(6) Uani 1 1 d . . .
C61A C 0.33126(15) 0.9074(3) 0.28944(13) 0.0178(6) Uani 1 1 d . . .
C4A C 0.43439(16) 0.8244(4) 0.43906(15) 0.0243(7) Uani 1 1 d . . .
C5A C 0.41355(16) 0.8879(3) 0.38835(15) 0.0219(7) Uani 1 1 d . . .
C5B C 0.21055(14) 0.4532(3) 0.35747(13) 0.0156(6) Uani 1 1 d . . .
C21D C 0.11019(16) 0.6359(3) 0.17518(15) 0.0223(7) Uani 1 1 d . . .
N1D N 0.21550(13) 0.5968(3) 0.18288(11) 0.0178(5) Uani 1 1 d . . .
C62D C 0.37386(17) 0.5043(4) 0.18699(15) 0.0276(8) Uani 1 1 d . . .
H63D H 0.4129 0.4846 0.2191 0.041 Uiso 1 1 calc R . .
H62D H 0.3812 0.5765 0.1659 0.041 Uiso 1 1 calc R . .
H61D H 0.3601 0.4268 0.1633 0.041 Uiso 1 1 calc R . .
C3C C 0.09475(18) 0.9833(4) 0.09224(17) 0.0324(9) Uani 1 1 d . . .
H31C H 0.0775 0.9775 0.1205 0.049 Uiso 1 1 calc R . .
H32C H 0.0734 0.9200 0.0627 0.049 Uiso 1 1 calc R . .
H33C H 0.0883 1.0717 0.0767 0.049 Uiso 1 1 calc R . .
C3D C 0.13801(18) 0.6264(4) 0.09083(15) 0.0282(8) Uani 1 1 d . . .
C1B C 0.11768(18) 0.3034(4) 0.42933(16) 0.0304(8) Uani 1 1 d . . .
H11B H 0.1329 0.3700 0.4585 0.046 Uiso 1 1 calc R . .
H12B H 0.1317 0.2170 0.4456 0.046 Uiso 1 1 calc R . .
H13B H 0.0716 0.3054 0.4118 0.046 Uiso 1 1 calc R . .
C4F C 0.43867(15) 0.6196(3) 0.31203(14) 0.0212(7) Uani 1 1 d . . .
C1F C 0.45717(18) 0.3213(4) 0.43087(16) 0.0299(8) Uani 1 1 d . . .
H11F H 0.4199 0.2650 0.4189 0.045 Uiso 1 1 calc R . .
H12F H 0.4644 0.3604 0.4668 0.045 Uiso 1 1 calc R . .
H13F H 0.4939 0.2691 0.4343 0.045 Uiso 1 1 calc R . .
C2D C 0.15545(16) 0.6192(3) 0.14832(14) 0.0217(7) Uani 1 1 d . . .
C4D C 0.1839(2) 0.6091(4) 0.07059(16) 0.0314(8) Uani 1 1 d . . .
C3F C 0.54436(18) 0.6965(4) 0.37431(18) 0.0351(9) Uani 1 1 d . . .
H31F H 0.5783 0.6746 0.4100 0.053 Uiso 1 1 calc R . .
H33F H 0.5296 0.7855 0.3758 0.053 Uiso 1 1 calc R . .
H32F H 0.5601 0.6909 0.3451 0.053 Uiso 1 1 calc R . .
C62A C 0.36222(18) 1.0284(4) 0.28096(15) 0.0266(8) Uani 1 1 d . . .
H61A H 0.3408 1.0574 0.2424 0.040 Uiso 1 1 calc R . .
H62A H 0.4064 1.0099 0.2891 0.040 Uiso 1 1 calc R . .
H63A H 0.3597 1.0972 0.3058 0.040 Uiso 1 1 calc R . .
C1C C 0.29517(17) 0.9502(4) 0.07452(15) 0.0251(7) Uani 1 1 d . . .
H11C H 0.2667 0.9763 0.0370 0.038 Uiso 1 1 calc R . .
H13C H 0.3158 0.8678 0.0729 0.038 Uiso 1 1 calc R . .
H12C H 0.3271 1.0182 0.0908 0.038 Uiso 1 1 calc R . .
C22D C 0.04087(17) 0.6348(4) 0.13880(17) 0.0327(9) Uani 1 1 d . . .
H23D H 0.0170 0.6468 0.1617 0.049 Uiso 1 1 calc R . .
H21D H 0.0294 0.5510 0.1193 0.049 Uiso 1 1 calc R . .
H22D H 0.0311 0.7059 0.1117 0.049 Uiso 1 1 calc R . .

loop_
_atom_site_aniso_label
_atom_site_aniso_U_11
_atom_site_aniso_U_22
_atom_site_aniso_U_33
_atom_site_aniso_U_23
_atom_site_aniso_U_13
_atom_site_aniso_U_12
O4E 0.0239(13) 0.0185(13) 0.0577(19) -0.0056(12) 0.0106(13) -0.0018(10)
N5E 0.0182(13) 0.0156(13) 0.0270(15) -0.0014(11) 0.0063(12) 0.0001(11)
N6E 0.0352(17) 0.0231(16) 0.0255(16) -0.0022(13) 0.0160(14) -0.0097(13)
N3E 0.0165(14) 0.0203(15) 0.051(2) 0.0095(14) 0.0110(14) -0.0001(12)
N1E 0.0248(15) 0.0196(14) 0.0340(17) 0.0051(12) 0.0159(13) 0.0019(12)
C5E 0.0174(15) 0.0160(16) 0.0341(19) 0.0016(14) 0.0088(14) 0.0021(12)
C6E 0.0224(16) 0.0175(16) 0.0276(17) 0.0061(13) 0.0104(14) 0.0030(13)
C1E 0.039(2) 0.0247(18) 0.036(2) 0.0030(16) 0.0236(18) 0.0021(16)
C4E 0.0150(15) 0.0206(17) 0.043(2) 0.0052(16) 0.0056(15) 0.0019(13)
C2E 0.0202(16) 0.0241(18) 0.043(2) 0.0118(16) 0.0131(16) 0.0041(14)
O2E 0.0321(15) 0.0390(16) 0.0524(18) 0.0158(14) 0.0261(14) 0.0031(13)
C3E 0.0226(19) 0.031(2) 0.073(3) 0.010(2) 0.016(2) -0.0059(17)
O1M 0.0379(16) 0.0435(18) 0.0374(17) 0.0020(14) 0.0221(14) 0.0087(14)
C1M 0.030(2) 0.067(3) 0.049(3) 0.006(2) 0.020(2) -0.003(2)
O2M 0.144(5) 0.078(3) 0.067(3) 0.003(3) 0.050(3) -0.019(3)
C2M 0.169(8) 0.030(3) 0.211(10) -0.022(4) 0.155(9) -0.029(4)
O3M 0.118(5) 0.176(7) 0.051(3) 0.016(4) 0.005(3) 0.047(5)
C3M 0.102(6) 0.061(5) 0.153(9) -0.024(5) -0.054(6) 0.011(4)
Cd1 0.01526(11) 0.01643(11) 0.01309(11) -0.00038(8) 0.00512(8) -0.00224(8)
Cd2 0.02498(13) 0.01767(12) 0.02393(13) 0.00072(9) 0.01134(10) -0.00197(9)
Cl1 0.0250(4) 0.0308(5) 0.0326(5) -0.0052(4) 0.0063(4) -0.0029(4)
Cl2 0.0518(6) 0.0332(5) 0.0371(5) 0.0149(4) 0.0268(5) 0.0095(4)
Cl4 0.0324(5) 0.0223(4) 0.0426(5) -0.0054(4) 0.0181(4) -0.0078(4)
Cl3 0.0513(6) 0.0257(5) 0.0480(6) -0.0036(4) 0.0302(5) 0.0038(4)
O4C 0.0256(12) 0.0237(12) 0.0233(12) 0.0027(10) 0.0151(10) 0.0035(10)
N6F 0.0208(14) 0.0210(14) 0.0188(14) 0.0047(12) 0.0070(12) 0.0014(11)
O4B 0.0227(12) 0.0217(12) 0.0173(11) -0.0015(9) 0.0095(9) -0.0019(9)
O2B 0.0450(17) 0.0259(14) 0.0461(17) -0.0091(12) 0.0248(14) -0.0200(13)
C3B 0.040(2) 0.0239(18) 0.037(2) -0.0158(16) 0.0201(18) -0.0138(16)
N5C 0.0209(13) 0.0148(12) 0.0170(13) -0.0001(10) 0.0103(11) 0.0002(10)
N5B 0.0169(12) 0.0182(13) 0.0127(12) -0.0014(10) 0.0071(10) -0.0031(10)
N3C 0.0202(13) 0.0204(14) 0.0207(14) 0.0041(11) 0.0099(11) 0.0043(11)
O2C 0.0299(13) 0.0385(15) 0.0177(12) 0.0053(11) 0.0100(10) 0.0082(12)
O4F 0.0222(12) 0.0250(13) 0.0269(13) 0.0016(10) 0.0098(10) -0.0038(10)
N6C 0.0229(14) 0.0287(16) 0.0180(14) 0.0040(12) 0.0106(12) 0.0030(12)
C2C 0.0257(17) 0.0156(15) 0.0205(16) 0.0009(12) 0.0111(13) 0.0023(13)
N6B 0.0251(15) 0.0243(15) 0.0156(14) 0.0007(12) 0.0116(12) -0.0057(12)
N1C 0.0229(14) 0.0214(14) 0.0155(13) 0.0021(11) 0.0104(11) 0.0008(11)
N1A 0.0186(13) 0.0176(13) 0.0158(12) -0.0030(10) 0.0082(10) -0.0022(11)
N1B 0.0193(13) 0.0185(14) 0.0215(14) 0.0000(11) 0.0100(11) -0.0052(11)
O2F 0.0279(14) 0.0376(16) 0.0269(14) 0.0003(12) -0.0042(11) 0.0011(12)
C6B 0.0154(14) 0.0167(15) 0.0175(15) 0.0011(12) 0.0062(12) -0.0014(12)
C4B 0.0147(14) 0.0169(15) 0.0194(15) -0.0009(12) 0.0046(12) 0.0009(12)
N3F 0.0195(14) 0.0236(15) 0.0242(15) -0.0029(12) 0.0027(12) -0.0012(12)
C22A 0.0182(15) 0.0266(17) 0.0169(15) 0.0027(13) 0.0051(13) -0.0029(13)
N1F 0.0206(14) 0.0234(15) 0.0179(14) 0.0020(11) 0.0029(11) 0.0036(11)
C2B 0.0225(16) 0.0179(16) 0.0260(17) -0.0007(13) 0.0101(14) -0.0043(13)
N5F 0.0153(12) 0.0167(13) 0.0161(13) 0.0006(10) 0.0055(10) -0.0007(10)
C6A 0.0206(15) 0.0169(15) 0.0170(15) -0.0022(12) 0.0095(12) -0.0027(12)
C3A 0.0196(15) 0.0268(18) 0.0144(15) -0.0014(13) 0.0062(13) -0.0046(13)
C2F 0.0239(17) 0.0246(18) 0.0225(17) -0.0022(14) 0.0041(14) 0.0047(14)
C4C 0.0229(16) 0.0136(14) 0.0203(16) 0.0004(12) 0.0111(13) 0.0007(12)
C6C 0.0237(16) 0.0146(15) 0.0186(15) 0.0006(12) 0.0108(13) -0.0010(12)
C5D 0.036(2) 0.0232(17) 0.0179(16) -0.0012(13) 0.0106(15) -0.0010(15)
C5C 0.0226(16) 0.0139(14) 0.0161(15) 0.0009(11) 0.0093(13) -0.0008(12)
C6D 0.0250(16) 0.0148(15) 0.0173(15) -0.0005(12) 0.0087(13) -0.0020(13)
C6F 0.0196(15) 0.0185(15) 0.0177(15) -0.0006(12) 0.0076(12) 0.0047(12)
C21A 0.0173(14) 0.0182(15) 0.0155(14) -0.0016(12) 0.0082(12) -0.0016(12)
C5F 0.0161(14) 0.0207(16) 0.0178(15) 0.0005(12) 0.0055(12) 0.0027(12)
C61D 0.0239(16) 0.0145(15) 0.0171(15) -0.0010(12) 0.0090(13) -0.0032(12)
C2A 0.0174(14) 0.0187(15) 0.0145(14) -0.0012(12) 0.0082(12) -0.0015(12)
N3B 0.0219(14) 0.0176(13) 0.0213(14) -0.0039(11) 0.0084(11) -0.0052(11)
C61A 0.0220(15) 0.0161(15) 0.0192(15) -0.0016(12) 0.0123(13) -0.0017(12)
C4A 0.0189(16) 0.0297(19) 0.0210(16) -0.0054(14) 0.0048(13) -0.0082(14)
C5A 0.0212(16) 0.0203(16) 0.0253(17) -0.0034(13) 0.0108(14) -0.0072(13)
C5B 0.0153(14) 0.0158(14) 0.0153(14) 0.0004(11) 0.0057(12) -0.0024(12)
C21D 0.0190(16) 0.0140(15) 0.0264(17) -0.0006(13) 0.0014(13) 0.0016(12)
N1D 0.0204(13) 0.0162(13) 0.0148(13) -0.0014(10) 0.0050(11) -0.0020(11)
C62D 0.0268(18) 0.034(2) 0.0257(18) -0.0051(15) 0.0145(15) -0.0002(15)
C3C 0.0254(18) 0.039(2) 0.032(2) 0.0100(17) 0.0112(16) 0.0100(16)
C3D 0.0299(19) 0.0234(18) 0.0196(17) -0.0006(14) -0.0021(14) 0.0019(15)
C1B 0.0324(19) 0.036(2) 0.0280(19) -0.0018(16) 0.0182(16) -0.0141(17)
C4F 0.0184(15) 0.0226(17) 0.0218(16) -0.0025(13) 0.0074(13) 0.0029(13)
C1F 0.0284(19) 0.033(2) 0.0242(18) 0.0097(15) 0.0064(15) 0.0071(16)
C2D 0.0243(17) 0.0137(15) 0.0204(16) -0.0015(12) 0.0022(13) 0.0000(13)
C4D 0.040(2) 0.030(2) 0.0181(17) 0.0012(15) 0.0049(16) -0.0019(17)
C3F 0.0213(18) 0.032(2) 0.042(2) -0.0033(18) 0.0031(16) -0.0070(16)
C62A 0.0344(19) 0.0211(17) 0.0246(17) -0.0005(14) 0.0121(15) -0.0113(15)
C1C 0.0277(18) 0.0308(19) 0.0220(17) 0.0051(14) 0.0154(15) 0.0009(15)
C22D 0.0200(17) 0.033(2) 0.034(2) -0.0035(17) -0.0004(15) 0.0041(15)

loop_
_atom_type_symbol
_atom_type_description
_atom_type_scat_dispersion_real
_atom_type_scat_dispersion_imag
_atom_type_scat_source
C C 0.0033 0.0016 'International Tables Vol C Tables 4.2.6.8 and 6.1.1.4'
H H 0.0000 0.0000 'International Tables Vol C Tables 4.2.6.8 and 6.1.1.4'
Cd Cd -0.8075 1.2024 'International Tables Vol C Tables 4.2.6.8 and 6.1.1.4'
Cl Cl 0.1484 0.1585 'International Tables Vol C Tables 4.2.6.8 and 6.1.1.4'
N N 0.0061 0.0033 'International Tables Vol C Tables 4.2.6.8 and 6.1.1.4'
O O 0.0106 0.0060 'International Tables Vol C Tables 4.2.6.8 and 6.1.1.4'

loop_
_geom_angle_atom_site_label_1
_geom_angle_atom_site_label_2
_geom_angle_atom_site_label_3
_geom_angle
_geom_angle_site_symmetry_1
_geom_angle_site_symmetry_3
C21D N5E C5E 122.6(3) . .
C21D N5E Cd1 118.6(2) . .
C5E N5E Cd1 118.0(2) . .
C6E N6E H62E 119(3) . .
C6E N6E H61E 121(3) . .
H62E N6E H61E 119(4) . .
C2E N3E C4E 126.0(3) . .
C2E N3E C3E 116.8(4) . .
C4E N3E C3E 117.3(4) . .
C6E N1E C2E 121.9(3) . .
C6E N1E C1E 121.0(3) . .
C2E N1E C1E 117.0(3) . .
C6E C5E N5E 117.0(3) . .
C6E C5E C4E 120.4(3) . .
N5E C5E C4E 120.9(3) . .
N6E C6E N1E 118.7(3) . .
N6E C6E C5E 120.9(3) . .
N1E C6E C5E 120.4(3) . .
N1E C1E H12E 109.5 . .
N1E C1E H11E 109.5 . .
H12E C1E H11E 109.5 . .
N1E C1E H13E 109.5 . .
H12E C1E H13E 109.5 . .
H11E C1E H13E 109.5 . .
O4E C4E N3E 120.2(3) . .
O4E C4E C5E 125.1(4) . .
N3E C4E C5E 114.6(3) . .
O2E C2E N3E 122.0(4) . .
O2E C2E N1E 121.6(4) . .
N3E C2E N1E 116.4(3) . .
N3E C3E H33E 109.5 . .
N3E C3E H32E 109.5 . .
H33E C3E H32E 109.5 . .
N3E C3E H31E 109.5 . .
H33E C3E H31E 109.5 . .
H32E C3E H31E 109.5 . .
C1M O1M H1M 113(4) . .
O1M C1M H13M 109.5 . .
O1M C1M H11M 109.5 . .
H13M C1M H11M 109.5 . .
O1M C1M H12M 109.5 . .
H13M C1M H12M 109.5 . .
H11M C1M H12M 109.5 . .
C2M O2M H2M 109.5 . .
O2M C2M H22M 109.5 . .
O2M C2M H21M 109.5 . .
H22M C2M H21M 109.5 . .
O2M C2M H23M 109.5 . .
H22M C2M H23M 109.5 . .
H21M C2M H23M 109.5 . .
C3M O3M H3M 109.5 . .
O3M C3M H31M 109.5 . .
O3M C3M H33M 109.5 . .
H31M C3M H33M 109.5 . .
O3M C3M H32M 109.5 . .
H31M C3M H32M 109.5 . .
H33M C3M H32M 109.5 . .
N1D Cd1 N5B 143.81(9) . .
N1D Cd1 N1A 142.15(9) . .
N5B Cd1 N1A 68.12(9) . .
N1D Cd1 N5E 69.45(10) . .
N5B Cd1 N5E 99.76(10) . .
N1A Cd1 N5E 138.39(10) . .
N1D Cd1 N5F 67.51(9) . .
N5B Cd1 N5F 106.71(9) . .
N1A Cd1 N5F 86.05(9) . .
N5E Cd1 N5F 134.81(10) . .
N1D Cd1 N5C 84.01(9) . .
N5B Cd1 N5C 131.96(9) . .
N1A Cd1 N5C 66.29(9) . .
N5E Cd1 N5C 104.12(9) . .
N5F Cd1 N5C 84.56(9) . .
N1D Cd1 O4B 78.44(8) . .
N5B Cd1 O4B 65.42(8) . .
N1A Cd1 O4B 125.22(8) . .
N5E Cd1 O4B 77.58(9) . .
N5F Cd1 O4B 81.02(8) . .
N5C Cd1 O4B 160.54(8) . .
Cl2 Cd2 Cl3 106.83(4) . .
Cl2 Cd2 Cl4 107.57(4) . .
Cl3 Cd2 Cl4 112.01(4) . .
Cl2 Cd2 Cl1 119.26(4) . .
Cl3 Cd2 Cl1 106.74(4) . .
Cl4 Cd2 Cl1 104.51(4) . .
C6F N6F H61F 122(3) . .
C6F N6F H62F 114(3) . .
H61F N6F H62F 121(4) . .
C4B O4B Cd1 107.8(2) . .
N3B C3B H31B 109.5 . .
N3B C3B H32B 109.5 . .
H31B C3B H32B 109.5 . .
N3B C3B H33B 109.5 . .
H31B C3B H33B 109.5 . .
H32B C3B H33B 109.5 . .
C61A N5C C5C 120.9(3) . .
C61A N5C Cd1 118.9(2) . .
C5C N5C Cd1 119.6(2) . .
C21A N5B C5B 121.8(3) . .
C21A N5B Cd1 118.4(2) . .
C5B N5B Cd1 116.39(19) . .
C2C N3C C4C 123.6(3) . .
C2C N3C C3C 117.9(3) . .
C4C N3C C3C 118.5(3) . .
C6C N6C H62C 118(2) . .
C6C N6C H61C 120(4) . .
H62C N6C H61C 118(4) . .
O2C C2C N3C 121.0(3) . .
O2C C2C N1C 121.7(3) . .
N3C C2C N1C 117.3(3) . .
C6B N6B H61B 117(3) . .
C6B N6B H62B 117(3) . .
H61B N6B H62B 122(4) . .
C2C N1C C6C 122.6(3) . .
C2C N1C C1C 117.3(3) . .
C6C N1C C1C 120.1(3) . .
C6A N1A C2A 120.1(3) . .
C6A N1A Cd1 121.5(2) . .
C2A N1A Cd1 117.4(2) . .
C6B N1B C2B 122.2(3) . .
C6B N1B C1B 119.4(3) . .
C2B N1B C1B 118.4(3) . .
N6B C6B N1B 117.9(3) . .
N6B C6B C5B 123.3(3) . .
N1B C6B C5B 118.8(3) . .
O4B C4B N3B 120.4(3) . .
O4B C4B C5B 123.8(3) . .
N3B C4B C5B 115.9(3) . .
C2F N3F C4F 124.8(3) . .
C2F N3F C3F 117.7(3) . .
C4F N3F C3F 117.5(3) . .
C21A C22A H22A 109.5 . .
C21A C22A H23A 109.5 . .
H22A C22A H23A 109.5 . .
C21A C22A H21A 109.5 . .
H22A C22A H21A 109.5 . .
H23A C22A H21A 109.5 . .
C2F N1F C6F 122.2(3) . .
C2F N1F C1F 115.1(3) . .
C6F N1F C1F 122.7(3) . .
O2B C2B N3B 121.8(3) . .
O2B C2B N1B 121.3(3) . .
N3B C2B N1B 116.8(3) . .
C61D N5F C5F 120.9(3) . .
C61D N5F Cd1 118.1(2) . .
C5F N5F Cd1 119.1(2) . .
N1A C6A C5A 121.6(3) . .
N1A C6A C61A 115.3(3) . .
C5A C6A C61A 123.1(3) . .
C4A C3A C2A 118.0(3) . .
C4A C3A H3A 125(3) . .
C2A C3A H3A 117(3) . .
O2F C2F N3F 122.6(4) . .
O2F C2F N1F 120.7(3) . .
N3F C2F N1F 116.7(3) . .
O4C C4C N3C 119.2(3) . .
O4C C4C C5C 124.3(3) . .
N3C C4C C5C 116.4(3) . .
N6C C6C C5C 123.9(3) . .
N6C C6C N1C 117.6(3) . .
C5C C6C N1C 118.5(3) . .
C4D C5D C6D 118.0(4) . .
C4D C5D H5D 122(3) . .
C6D C5D H5D 120(3) . .
C6C C5C C4C 121.1(3) . .
C6C C5C N5C 121.5(3) . .
C4C C5C N5C 116.4(3) . .
N1D C6D C5D 121.4(3) . .
N1D C6D C61D 115.5(3) . .
C5D C6D C61D 123.1(3) . .
N6F C6F C5F 121.3(3) . .
N6F C6F N1F 119.3(3) . .
C5F C6F N1F 119.3(3) . .
N5B C21A C2A 116.2(3) . .
N5B C21A C22A 125.7(3) . .
C2A C21A C22A 118.1(3) . .
C6F C5F C4F 121.5(3) . .
C6F C5F N5F 117.3(3) . .
C4F C5F N5F 119.6(3) . .
N5F C61D C62D 126.3(3) . .
N5F C61D C6D 115.5(3) . .
C62D C61D C6D 118.2(3) . .
N1A C2A C3A 121.9(3) . .
N1A C2A C21A 115.4(3) . .
C3A C2A C21A 122.8(3) . .
C2B N3B C4B 124.4(3) . .
C2B N3B C3B 118.5(3) . .
C4B N3B C3B 117.1(3) . .
N5C C61A C62A 125.7(3) . .
N5C C61A C6A 116.5(3) . .
C62A C61A C6A 117.8(3) . .
C5A C4A C3A 119.6(3) . .
C5A C4A H4A 118(2) . .
C3A C4A H4A 122(2) . .
C4A C5A C6A 118.7(3) . .
C4A C5A H5A 119(2) . .
C6A C5A H5A 122(2) . .
C6B C5B N5B 124.2(3) . .
C6B C5B C4B 121.0(3) . .
N5B C5B C4B 114.1(3) . .
N5E C21D C2D 116.4(3) . .
N5E C21D C22D 125.4(3) . .
C2D C21D C22D 118.2(3) . .
C6D N1D C2D 121.0(3) . .
C6D N1D Cd1 119.7(2) . .
C2D N1D Cd1 117.9(2) . .
C61D C62D H63D 109.5 . .
C61D C62D H62D 109.5 . .
H63D C62D H62D 109.5 . .
C61D C62D H61D 109.5 . .
H63D C62D H61D 109.5 . .
H62D C62D H61D 109.5 . .
N3C C3C H31C 109.5 . .
N3C C3C H32C 109.5 . .
H31C C3C H32C 109.5 . .
N3C C3C H33C 109.5 . .
H31C C3C H33C 109.5 . .
H32C C3C H33C 109.5 . .
C4D C3D C2D 118.6(3) . .
C4D C3D H3D 117(3) . .
C2D C3D H3D 125(3) . .
N1B C1B H11B 109.5 . .
N1B C1B H12B 109.5 . .
H11B C1B H12B 109.5 . .
N1B C1B H13B 109.5 . .
H11B C1B H13B 109.5 . .
H12B C1B H13B 109.5 . .
O4F C4F N3F 120.0(3) . .
O4F C4F C5F 124.8(3) . .
N3F C4F C5F 115.2(3) . .
N1F C1F H11F 109.5 . .
N1F C1F H12F 109.5 . .
H11F C1F H12F 109.5 . .
N1F C1F H13F 109.5 . .
H11F C1F H13F 109.5 . .
H12F C1F H13F 109.5 . .
N1D C2D C3D 120.6(3) . .
N1D C2D C21D 115.8(3) . .
C3D C2D C21D 123.6(3) . .
C3D C4D C5D 120.3(3) . .
C3D C4D H4D 120(3) . .
C5D C4D H4D 120(3) . .
N3F C3F H31F 109.5 . .
N3F C3F H33F 109.5 . .
H31F C3F H33F 109.5 . .
N3F C3F H32F 109.5 . .
H31F C3F H32F 109.5 . .
H33F C3F H32F 109.5 . .
C61A C62A H61A 109.5 . .
C61A C62A H62A 109.5 . .
H61A C62A H62A 109.5 . .
C61A C62A H63A 109.5 . .
H61A C62A H63A 109.5 . .
H62A C62A H63A 109.5 . .
N1C C1C H11C 109.5 . .
N1C C1C H13C 109.5 . .
H11C C1C H13C 109.5 . .
N1C C1C H12C 109.5 . .
H11C C1C H12C 109.5 . .
H13C C1C H12C 109.5 . .
C21D C22D H23D 109.5 . .
C21D C22D H21D 109.5 . .
H23D C22D H21D 109.5 . .
C21D C22D H22D 109.5 . .
H23D C22D H22D 109.5 . .
H21D C22D H22D 109.5 . .

loop_
_geom_bond_atom_site_label_1
_geom_bond_atom_site_label_2
_geom_bond_distance
_geom_bond_site_symmetry_2
O4E C4E 1.224(5) .
N5E C21D 1.293(5) .
N5E C5E 1.416(5) .
N5E Cd1 2.367(3) .
N6E C6E 1.346(5) .
N6E H62E 0.83(5) .
N6E H61E 0.83(5) .
N3E C2E 1.365(5) .
N3E C4E 1.417(5) .
N3E C3E 1.470(5) .
N1E C6E 1.384(4) .
N1E C2E 1.390(5) .
N1E C1E 1.471(5) .
C5E C6E 1.388(5) .
C5E C4E 1.435(5) .
C1E H12E 0.9800 .
C1E H11E 0.9800 .
C1E H13E 0.9800 .
C2E O2E 1.229(5) .
C3E H33E 0.9800 .
C3E H32E 0.9800 .
C3E H31E 0.9800 .
O1M C1M 1.423(6) .
O1M H1M 0.82(6) .
C1M H13M 0.9800 .
C1M H11M 0.9800 .
C1M H12M 0.9800 .
O2M C2M 1.463(9) .
O2M H2M 0.8400 .
C2M H22M 0.9800 .
C2M H21M 0.9800 .
C2M H23M 0.9800 .
O3M C3M 1.570(11) .
O3M H3M 0.8400 .
C3M H31M 0.9800 .
C3M H33M 0.9800 .
C3M H32M 0.9800 .
Cd1 N1D 2.321(3) .
Cd1 N5B 2.344(3) .
Cd1 N1A 2.359(3) .
Cd1 N5F 2.430(3) .
Cd1 N5C 2.476(3) .
Cd1 O4B 2.637(2) .
Cd2 Cl2 2.4677(11) .
Cd2 Cl3 2.4689(10) .
Cd2 Cl4 2.4789(10) .
Cd2 Cl1 2.4897(11) .
O4C C4C 1.245(4) .
N6F C6F 1.333(4) .
N6F H61F 0.84(4) .
N6F H62F 0.90(5) .
O4B C4B 1.247(4) .
O2B C2B 1.223(4) .
C3B N3B 1.474(4) .
C3B H31B 0.9800 .
C3B H32B 0.9800 .
C3B H33B 0.9800 .
N5C C61A 1.284(4) .
N5C C5C 1.425(4) .
N5B C21A 1.292(4) .
N5B C5B 1.410(4) .
N3C C2C 1.377(4) .
N3C C4C 1.403(4) .
N3C C3C 1.472(4) .
O2C C2C 1.237(4) .
O4F C4F 1.239(4) .
N6C C6C 1.342(4) .
N6C H62C 0.85(4) .
N6C H61C 0.81(5) .
C2C N1C 1.383(4) .
N6B C6B 1.340(4) .
N6B H61B 0.71(4) .
N6B H62B 0.88(4) .
N1C C6C 1.390(4) .
N1C C1C 1.474(4) .
N1A C6A 1.334(4) .
N1A C2A 1.335(4) .
N1B C6B 1.380(4) .
N1B C2B 1.387(4) .
N1B C1B 1.475(4) .
O2F C2F 1.225(4) .
C6B C5B 1.385(4) .
C4B N3B 1.389(4) .
C4B C5B 1.420(4) .
N3F C2F 1.378(5) .
N3F C4F 1.411(4) .
N3F C3F 1.476(5) .
C22A C21A 1.496(4) .
C22A H22A 0.9800 .
C22A H23A 0.9800 .
C22A H21A 0.9800 .
N1F C2F 1.387(5) .
N1F C6F 1.388(4) .
N1F C1F 1.466(5) .
C2B N3B 1.377(4) .
N5F C61D 1.293(4) .
N5F C5F 1.431(4) .
C6A C5A 1.395(5) .
C6A C61A 1.499(4) .
C3A C4A 1.392(5) .
C3A C2A 1.402(4) .
C3A H3A 0.95(4) .
C4C C5C 1.423(5) .
C6C C5C 1.385(4) .
C5D C4D 1.392(6) .
C5D C6D 1.400(5) .
C5D H5D 0.91(4) .
C6D N1D 1.337(4) .
C6D C61D 1.508(5) .
C6F C5F 1.384(5) .
C21A C2A 1.490(4) .
C5F C4F 1.422(5) .
C61D C62D 1.496(5) .
C61A C62A 1.493(4) .
C4A C5A 1.387(5) .
C4A H4A 0.97(4) .
C5A H5A 0.93(4) .
C21D C2D 1.498(5) .
C21D C22D 1.506(5) .
N1D C2D 1.343(4) .
C62D H63D 0.9800 .
C62D H62D 0.9800 .
C62D H61D 0.9800 .
C3C H31C 0.9800 .
C3C H32C 0.9800 .
C3C H33C 0.9800 .
C3D C4D 1.385(6) .
C3D C2D 1.405(5) .
C3D H3D 0.99(4) .
C1B H11B 0.9800 .
C1B H12B 0.9800 .
C1B H13B 0.9800 .
C1F H11F 0.9800 .
C1F H12F 0.9800 .
C1F H13F 0.9800 .
C4D H4D 1.00(5) .
C3F H31F 0.9800 .
C3F H33F 0.9800 .
C3F H32F 0.9800 .
C62A H61A 0.9800 .
C62A H62A 0.9800 .
C62A H63A 0.9800 .
C1C H11C 0.9800 .
C1C H13C 0.9800 .
C1C H12C 0.9800 .
C22D H23D 0.9800 .
C22D H21D 0.9800 .
C22D H22D 0.9800 .
